data_2225274
loop_
_publ_author_name
'de Lima, Geraldo M.'
'Harrison, William T. A.'
'Tiekink, Edward R. T.'
'Wardell, James L.'
'Wardell, Solange M. S. V.'

_publ_section_title
(<i>E</i>)-1-Phenyl-2-({5-[(1<i>E</i>)-(2-phenylhydrazin-1-ylidene)methyl]-2-thienyl}methylidene)hydrazine
_journal_coeditor_code HG2637
_journal_issue 3
_journal_name_full 'Acta Crystallographica Section E'
_journal_page_first o504
_journal_page_last o505
_journal_paper_doi 10.1107/S1600536810003302
_journal_volume 66
_journal_year 2010
_chemical_formula_iupac 'C18 H16 N4 S'
_chemical_formula_moiety 'C18 H16 N4 S'
_chemical_formula_sum 'C18 H16 N4 S'
_chemical_formula_weight 320.41
_chemical_name_systematic
;
(<i>E</i>)-1-Phenyl-2-({5-[(1<i>E</i>)-(2-phenylhydrazin-1-ylidene)methyl]-
2-thienyl}methylidene)hydrazine
;
_space_group_IT_number 145
_symmetry_cell_setting trigonal
_symmetry_space_group_name_Hall 'P 32'
_symmetry_space_group_name_H-M 'P 32'
_atom_sites_solution_hydrogens geom
_atom_sites_solution_primary direct
_atom_sites_solution_secondary difmap
_audit_creation_method SHELXL-97
_cell_angle_alpha 90
_cell_angle_beta 90
_cell_angle_gamma 120
_cell_formula_units_Z 3
_cell_length_a 15.6495(6)
_cell_length_b 15.6495(6)
_cell_length_c 5.9335(10)
_cell_measurement_reflns_used 8754
_cell_measurement_temperature 120(2)
_cell_measurement_theta_max 27.5
_cell_measurement_theta_min 2.9
_cell_volume 1258.5(2)
_computing_cell_refinement 'DENZO (Otwinowski & Minor, 1997) and COLLECT (Hooft, 1998)'
_computing_data_collection 'COLLECT (Hooft, 1998)'
_computing_data_reduction 'DENZO (Otwinowski & Minor, 1997) and COLLECT (Hooft, 1998)'
_computing_molecular_graphics 'ORTEP-3 (Farrugia, 1997) and DIAMOND (Brandenburg, 2006)'
_computing_publication_material 'publCIF (Westrip, 2010)'
_computing_structure_refinement 'SHELXL97 (Sheldrick, 2008)'
_computing_structure_solution 'SHELXS97 (Sheldrick, 2008)'
_diffrn_ambient_temperature 120(2)
_diffrn_detector_area_resol_mean 9.091
_diffrn_measured_fraction_theta_full 0.999
_diffrn_measured_fraction_theta_max 0.999
_diffrn_measurement_device_type 'Nonius KappaCCD area-detector'
_diffrn_measurement_method '\f and \w scans'
_diffrn_radiation_monochromator '10 cm confocal mirrors'
_diffrn_radiation_source 'Enraf Nonius FR591 rotating anode'
_diffrn_radiation_type MoK\a
_diffrn_radiation_wavelength 0.71073
_diffrn_reflns_av_R_equivalents 0.059
_diffrn_reflns_av_sigmaI/netI 0.048
_diffrn_reflns_limit_h_max 20
_diffrn_reflns_limit_h_min -20
_diffrn_reflns_limit_k_max 20
_diffrn_reflns_limit_k_min -20
_diffrn_reflns_limit_l_max 7
_diffrn_reflns_limit_l_min -7
_diffrn_reflns_number 11400
_diffrn_reflns_theta_full 27.5
_diffrn_reflns_theta_max 27.5
_diffrn_reflns_theta_min 3.0
_diffrn_standards_decay_% 0
_diffrn_standards_number 0
_exptl_absorpt_coefficient_mu 0.197
_exptl_absorpt_correction_T_max 1.000
_exptl_absorpt_correction_T_min 0.767
_exptl_absorpt_correction_type multi-scan
_exptl_absorpt_process_details '(SADABS; Sheldrick, 2007)'
_exptl_crystal_colour yellow
_exptl_crystal_density_diffrn 1.268
_exptl_crystal_density_method 'not measured'
_exptl_crystal_description rod
_exptl_crystal_F_000 504
_exptl_crystal_size_max 0.42
_exptl_crystal_size_mid 0.06
_exptl_crystal_size_min 0.04
_refine_diff_density_max 0.24
_refine_diff_density_min -0.22
_refine_ls_abs_structure_details 'Flack (1983), 1748 Friedel pairs'
_refine_ls_abs_structure_Flack 0.04(10)
_refine_ls_extinction_method none
_refine_ls_goodness_of_fit_ref 1.04
_refine_ls_hydrogen_treatment mixed
_refine_ls_matrix_type full
_refine_ls_number_parameters 214
_refine_ls_number_reflns 3675
_refine_ls_number_restraints 1
_refine_ls_restrained_S_all 1.04
_refine_ls_R_factor_all 0.061
_refine_ls_R_factor_gt 0.050
_refine_ls_shift/su_max_lt 0.001
_refine_ls_shift/su_mean 0.000
_refine_ls_structure_factor_coef Fsqd
_refine_ls_weighting_details 'calc w=1/[\s^2^(Fo^2^)+(0.0104P)^2^+1.4032P] where P=(Fo^2^+2Fc^2^)/3'
_refine_ls_weighting_scheme calc
_refine_ls_wR_factor_gt 0.099
_refine_ls_wR_factor_ref 0.108
_reflns_number_gt 3287
_reflns_number_total 3675
_reflns_threshold_expression I>2\s(I)
_cod_data_source_file hg2637.cif
_cod_data_source_block I
_cod_database_code 2225274
_cod_database_fobs_code 2225274

loop_
_symmetry_equiv_pos_as_xyz
'x, y, z'
'-y, x-y, z+2/3'
'-x+y, -x, z+1/3'

loop_
_atom_site_type_symbol
_atom_site_label
_atom_site_fract_x
_atom_site_fract_y
_atom_site_fract_z
_atom_site_U_iso_or_equiv
_atom_site_adp_type
_atom_site_calc_flag
_atom_site_refinement_flags
_atom_site_occupancy
_atom_site_disorder_assembly
_atom_site_disorder_group
S S1 0.81560(6) 0.77053(6) 0.68924(12) 0.02814(16) Uani d . 1 . .
N N1 0.68935(19) 0.86586(19) 0.6256(4) 0.0306(6) Uani d . 1 . .
N N2 0.6286(2) 0.9036(2) 0.5913(5) 0.0333(6) Uani d . 1 . .
H H2N 0.614(3) 0.927(3) 0.711(7) 0.050 Uiso d . 1 . .
N N3 0.89915(18) 0.63239(18) 0.6731(4) 0.0297(6) Uani d . 1 . .
N N4 0.9375(2) 0.5714(2) 0.6555(5) 0.0361(6) Uani d . 1 . .
H H4N 0.963(3) 0.563(3) 0.782(7) 0.054 Uiso d . 1 . .
C C1 0.8031(2) 0.8521(2) 0.8654(5) 0.0300(7) Uani d . 1 . .
C C2 0.8520(2) 0.8645(3) 1.0644(5) 0.0346(7) Uani d . 1 . .
H H2 0.8543 0.9071 1.1812 0.041 Uiso calc R 1 . .
C C3 0.8988(2) 0.8076(3) 1.0785(5) 0.0351(7) Uani d . 1 . .
H H3 0.9360 0.8081 1.2055 0.042 Uiso calc R 1 . .
C C4 0.8851(2) 0.7513(2) 0.8902(5) 0.0268(6) Uani d . 1 . .
C C5 0.7407(2) 0.8917(2) 0.8070(5) 0.0299(6) Uani d . 1 . .
H H5 0.7374 0.9380 0.9049 0.036 Uiso calc R 1 . .
C C6 0.5620(2) 0.8678(2) 0.4142(5) 0.0331(7) Uani d . 1 . .
C C7 0.4833(3) 0.8868(3) 0.4091(6) 0.0389(8) Uani d . 1 . .
H H7 0.4741 0.9214 0.5294 0.047 Uiso calc R 1 . .
C C8 0.4193(3) 0.8546(3) 0.2278(6) 0.0471(9) Uani d . 1 . .
H H8 0.3660 0.8675 0.2242 0.056 Uiso calc R 1 . .
C C9 0.4316(3) 0.8040(3) 0.0517(6) 0.0488(10) Uani d . 1 . .
H H9 0.3871 0.7823 -0.0720 0.059 Uiso calc R 1 . .
C C10 0.5088(3) 0.7852(3) 0.0562(6) 0.0431(8) Uani d . 1 . .
H H10 0.5171 0.7502 -0.0647 0.052 Uiso calc R 1 . .
C C11 0.5747(3) 0.8169(2) 0.2359(5) 0.0360(7) Uani d . 1 . .
H H11 0.6279 0.8040 0.2374 0.043 Uiso calc R 1 . .
C C12 0.9187(2) 0.6824(2) 0.8568(5) 0.0299(6) Uani d . 1 . .
H H12 0.9559 0.6736 0.9714 0.036 Uiso calc R 1 . .
C C13 0.9022(3) 0.4977(2) 0.4896(5) 0.0345(7) Uani d . 1 . .
C C14 0.8457(3) 0.4988(2) 0.3078(5) 0.0370(7) Uani d . 1 . .
H H14 0.8257 0.5468 0.2990 0.044 Uiso calc R 1 . .
C C15 0.8196(3) 0.4278(3) 0.1403(6) 0.0474(9) Uani d . 1 . .
H H15 0.7811 0.4276 0.0162 0.057 Uiso calc R 1 . .
C C16 0.8481(3) 0.3579(3) 0.1506(7) 0.0533(11) Uani d . 1 . .
H H16 0.8311 0.3110 0.0328 0.064 Uiso calc R 1 . .
C C17 0.9020(3) 0.3566(3) 0.3340(7) 0.0532(11) Uani d . 1 . .
H H17 0.9202 0.3072 0.3437 0.064 Uiso calc R 1 . .
C C18 0.9296(3) 0.4258(2) 0.5029(6) 0.0418(8) Uani d . 1 . .
H H18 0.9671 0.4246 0.6275 0.050 Uiso calc R 1 . .

loop_
_atom_site_aniso_label
_atom_site_aniso_U_11
_atom_site_aniso_U_22
_atom_site_aniso_U_33
_atom_site_aniso_U_12
_atom_site_aniso_U_13
_atom_site_aniso_U_23
S1 0.0322(4) 0.0288(4) 0.0255(3) 0.0168(4) 0.0005(3) -0.0002(3)
N1 0.0320(14) 0.0295(14) 0.0300(13) 0.0151(12) 0.0019(11) 0.0043(10)
N2 0.0406(16) 0.0391(16) 0.0295(13) 0.0268(14) -0.0022(12) -0.0007(11)
N3 0.0242(13) 0.0246(13) 0.0388(14) 0.0111(11) 0.0010(11) 0.0006(11)
N4 0.0395(16) 0.0385(17) 0.0379(15) 0.0252(14) -0.0053(12) -0.0063(12)
C1 0.0312(17) 0.0308(16) 0.0274(14) 0.0150(14) 0.0016(12) -0.0010(12)
C2 0.0378(18) 0.0400(19) 0.0304(16) 0.0228(16) -0.0030(13) -0.0084(13)
C3 0.0350(18) 0.044(2) 0.0298(16) 0.0226(16) -0.0032(13) -0.0057(14)
C4 0.0230(14) 0.0280(15) 0.0272(14) 0.0112(12) 0.0024(11) 0.0020(12)
C5 0.0342(17) 0.0300(16) 0.0283(15) 0.0182(14) 0.0002(12) -0.0003(12)
C6 0.0317(17) 0.0304(17) 0.0319(16) 0.0115(14) 0.0039(13) 0.0095(12)
C7 0.0340(18) 0.044(2) 0.0395(18) 0.0198(16) 0.0056(14) 0.0091(15)
C8 0.0309(19) 0.052(2) 0.052(2) 0.0162(17) -0.0004(16) 0.0148(18)
C9 0.037(2) 0.050(2) 0.042(2) 0.0083(18) -0.0089(16) 0.0092(17)
C10 0.040(2) 0.038(2) 0.0389(19) 0.0102(16) 0.0000(15) 0.0029(15)
C11 0.0335(17) 0.0313(17) 0.0378(17) 0.0122(15) 0.0025(13) 0.0062(13)
C12 0.0244(15) 0.0318(16) 0.0313(15) 0.0124(13) 0.0015(12) 0.0031(12)
C13 0.0378(18) 0.0277(16) 0.0346(16) 0.0137(14) 0.0059(14) -0.0012(13)
C14 0.0415(19) 0.0304(18) 0.0357(17) 0.0154(16) -0.0010(14) -0.0015(13)
C15 0.050(2) 0.041(2) 0.0405(19) 0.0145(19) -0.0006(17) -0.0031(16)
C16 0.069(3) 0.033(2) 0.050(2) 0.020(2) 0.002(2) -0.0097(17)
C17 0.074(3) 0.033(2) 0.056(2) 0.029(2) 0.006(2) -0.0014(17)
C18 0.056(2) 0.0297(17) 0.0424(19) 0.0239(17) -0.0019(17) -0.0025(15)

loop_
_atom_type_symbol
_atom_type_description
_atom_type_scat_dispersion_real
_atom_type_scat_dispersion_imag
_atom_type_scat_source
C C 0.0033 0.0016 'International Tables Vol C Tables 4.2.6.8 and 6.1.1.4'
H H 0.0000 0.0000 'International Tables Vol C Tables 4.2.6.8 and 6.1.1.4'
N N 0.0061 0.0033 'International Tables Vol C Tables 4.2.6.8 and 6.1.1.4'
S S 0.1246 0.1234 'International Tables Vol C Tables 4.2.6.8 and 6.1.1.4'

loop_
_geom_angle_atom_site_label_1
_geom_angle_atom_site_label_2
_geom_angle_atom_site_label_3
_geom_angle_site_symmetry_1
_geom_angle_site_symmetry_3
_geom_angle
_geom_angle_publ_flag
C4 S1 C1 . . 91.41(15) ?
C5 N1 N2 . . 116.9(3) ?
N1 N2 C6 . . 119.0(3) ?
N1 N2 H2N . . 116(3) ?
C6 N2 H2N . . 119(3) ?
C12 N3 N4 . . 115.9(3) ?
N3 N4 C13 . . 120.0(3) ?
N3 N4 H4N . . 115(3) ?
C13 N4 H4N . . 119(3) ?
C2 C1 C5 . . 126.9(3) ?
C2 C1 S1 . . 111.3(2) ?
C5 C1 S1 . . 121.6(2) ?
C1 C2 C3 . . 113.1(3) ?
C1 C2 H2 . . 123.5 ?
C3 C2 H2 . . 123.5 ?
C4 C3 C2 . . 113.2(3) ?
C4 C3 H3 . . 123.4 ?
C2 C3 H3 . . 123.4 ?
C3 C4 C12 . . 126.7(3) ?
C3 C4 S1 . . 111.0(2) ?
C12 C4 S1 . . 122.2(2) ?
N1 C5 C1 . . 121.4(3) ?
N1 C5 H5 . . 119.3 ?
C1 C5 H5 . . 119.3 ?
N2 C6 C11 . . 120.8(3) ?
N2 C6 C7 . . 119.5(3) ?
C11 C6 C7 . . 119.6(3) ?
C8 C7 C6 . . 119.5(4) ?
C8 C7 H7 . . 120.2 ?
C6 C7 H7 . . 120.2 ?
C7 C8 C9 . . 120.9(4) ?
C7 C8 H8 . . 119.6 ?
C9 C8 H8 . . 119.6 ?
C10 C9 C8 . . 119.8(3) ?
C10 C9 H9 . . 120.1 ?
C8 C9 H9 . . 120.1 ?
C9 C10 C11 . . 120.7(4) ?
C9 C10 H10 . . 119.6 ?
C11 C10 H10 . . 119.6 ?
C10 C11 C6 . . 119.6(3) ?
C10 C11 H11 . . 120.2 ?
C6 C11 H11 . . 120.2 ?
N3 C12 C4 . . 120.7(3) ?
N3 C12 H12 . . 119.6 ?
C4 C12 H12 . . 119.6 ?
C18 C13 C14 . . 120.3(3) ?
C18 C13 N4 . . 118.1(3) ?
C14 C13 N4 . . 121.5(3) ?
C15 C14 C13 . . 118.4(3) ?
C15 C14 H14 . . 120.8 ?
C13 C14 H14 . . 120.8 ?
C16 C15 C14 . . 121.4(4) ?
C16 C15 H15 . . 119.3 ?
C14 C15 H15 . . 119.3 ?
C15 C16 C17 . . 119.3(4) ?
C15 C16 H16 . . 120.3 ?
C17 C16 H16 . . 120.3 ?
C18 C17 C16 . . 121.0(4) ?
C18 C17 H17 . . 119.5 ?
C16 C17 H17 . . 119.5 ?
C17 C18 C13 . . 119.5(4) ?
C17 C18 H18 . . 120.3 ?
C13 C18 H18 . . 120.3 ?

loop_
_geom_bond_atom_site_label_1
_geom_bond_atom_site_label_2
_geom_bond_site_symmetry_2
_geom_bond_distance
_geom_bond_publ_flag
S1 C4 . 1.738(3) ?
S1 C1 . 1.736(3) ?
N1 C5 . 1.282(4) ?
N1 N2 . 1.361(4) ?
N2 C6 . 1.386(4) ?
N2 H2N . 0.88(4) ?
N3 C12 . 1.287(4) ?
N3 N4 . 1.362(4) ?
N4 C13 . 1.402(4) ?
N4 H4N . 0.89(4) ?
C1 C2 . 1.368(4) ?
C1 C5 . 1.436(4) ?
C2 C3 . 1.410(5) ?
C2 H2 . 0.9500 ?
C3 C4 . 1.371(4) ?
C3 H3 . 0.9500 ?
C4 C12 . 1.431(4) ?
C5 H5 . 0.9500 ?
C6 C11 . 1.396(5) ?
C6 C7 . 1.405(5) ?
C7 C8 . 1.382(5) ?
C7 H7 . 0.9500 ?
C8 C9 . 1.382(6) ?
C8 H8 . 0.9500 ?
C9 C10 . 1.379(5) ?
C9 H9 . 0.9500 ?
C10 C11 . 1.391(5) ?
C10 H10 . 0.9500 ?
C11 H11 . 0.9500 ?
C12 H12 . 0.9500 ?
C13 C18 . 1.392(5) ?
C13 C14 . 1.400(5) ?
C14 C15 . 1.391(5) ?
C14 H14 . 0.9500 ?
C15 C16 . 1.374(6) ?
C15 H15 . 0.9500 ?
C16 C17 . 1.383(6) ?
C16 H16 . 0.9500 ?
C17 C18 . 1.377(5) ?
C17 H17 . 0.9500 ?
C18 H18 . 0.9500 ?

loop_
_geom_hbond_atom_site_label_D
_geom_hbond_atom_site_label_H
_geom_hbond_atom_site_label_A
_geom_hbond_site_symmetry_A
_geom_hbond_distance_DH
_geom_hbond_distance_HA
_geom_hbond_distance_DA
_geom_hbond_angle_DHA
N2 H2n N4 3_675 0.88(4) 2.58(5) 3.398(4) 155(4)
C12 H12 N2 2_765 0.95 2.57 3.463(5) 157
N4 H4N Cg 2_765 0.89(4) 2.81(5) 3.415(4) 126(3)

loop_
_geom_torsion_atom_site_label_1
_geom_torsion_atom_site_label_2
_geom_torsion_atom_site_label_3
_geom_torsion_atom_site_label_4
_geom_torsion_site_symmetry_1
_geom_torsion_site_symmetry_2
_geom_torsion_site_symmetry_3
_geom_torsion_site_symmetry_4
_geom_torsion
_geom_torsion_publ_flag
C5 N1 N2 C6 . . . . -171.4(3) ?
C12 N3 N4 C13 . . . . 165.1(3) ?
C4 S1 C1 C2 . . . . 1.3(3) ?
C4 S1 C1 C5 . . . . -173.5(3) ?
C5 C1 C2 C3 . . . . 173.6(3) ?
S1 C1 C2 C3 . . . . -0.9(4) ?
C1 C2 C3 C4 . . . . -0.3(4) ?
C2 C3 C4 C12 . . . . -176.8(3) ?
C2 C3 C4 S1 . . . . 1.3(4) ?
C1 S1 C4 C3 . . . . -1.5(3) ?
C1 S1 C4 C12 . . . . 176.7(3) ?
N2 N1 C5 C1 . . . . 176.6(3) ?
C2 C1 C5 N1 . . . . -171.7(3) ?
S1 C1 C5 N1 . . . . 2.2(4) ?
N1 N2 C6 C11 . . . . -18.7(4) ?
N1 N2 C6 C7 . . . . 164.1(3) ?
N2 C6 C7 C8 . . . . 177.3(3) ?
C11 C6 C7 C8 . . . . 0.1(5) ?
C6 C7 C8 C9 . . . . 0.0(5) ?
C7 C8 C9 C10 . . . . 0.0(5) ?
C8 C9 C10 C11 . . . . -0.2(5) ?
C9 C10 C11 C6 . . . . 0.4(5) ?
N2 C6 C11 C10 . . . . -177.5(3) ?
C7 C6 C11 C10 . . . . -0.3(5) ?
N4 N3 C12 C4 . . . . 177.9(3) ?
C3 C4 C12 N3 . . . . 178.5(3) ?
S1 C4 C12 N3 . . . . 0.7(4) ?
N3 N4 C13 C18 . . . . -168.3(3) ?
N3 N4 C13 C14 . . . . 15.3(5) ?
C18 C13 C14 C15 . . . . -1.2(5) ?
N4 C13 C14 C15 . . . . 175.2(3) ?
C13 C14 C15 C16 . . . . -0.1(6) ?
C14 C15 C16 C17 . . . . 1.6(6) ?
C15 C16 C17 C18 . . . . -1.8(7) ?
C16 C17 C18 C13 . . . . 0.5(6) ?
C14 C13 C18 C17 . . . . 1.0(5) ?
N4 C13 C18 C17 . . . . -175.5(3) ?

loop_
_cod_related_entry_id
_cod_related_entry_database
_cod_related_entry_code
1 ChemSpider 24744395
